data_2237172
loop_
_publ_author_name
'Kuribara, Takayoshi'
'Kyushin, Soichiro'

_publ_section_title
;
 1,1,3,3-Tetra-<i>tert</i>-butyl-2,2-diisopropyl-4,4-diphenylcyclotetrasilane
;
_journal_coeditor_code IS5224
_journal_issue 1
_journal_name_full 'Acta Crystallographica Section E'
_journal_page_first o149
_journal_paper_doi 10.1107/S160053681205074X
_journal_volume 69
_journal_year 2013
_chemical_formula_iupac 'C34 H60 Si4'
_chemical_formula_moiety 'C34 H60 Si4'
_chemical_formula_sum 'C34 H60 Si4'
_chemical_formula_weight 581.18
_chemical_melting_point_gt 483
_chemical_melting_point_lt 484
_chemical_name_systematic
;
1,1,3,3-Tetra-<i>tert</i>-butyl-2,2-diisopropyl-4,4-diphenylcyclotetrasilane
;
_space_group_IT_number 15
_symmetry_cell_setting monoclinic
_symmetry_space_group_name_Hall '-C 2yc'
_symmetry_space_group_name_H-M 'C 1 2/c 1'
_atom_sites_solution_hydrogens geom
_atom_sites_solution_primary direct
_atom_sites_solution_secondary difmap
_cell_angle_alpha 90.0000
_cell_angle_beta 104.9394(8)
_cell_angle_gamma 90.0000
_cell_formula_units_Z 4
_cell_length_a 11.9477(9)
_cell_length_b 17.6585(12)
_cell_length_c 17.0422(13)
_cell_measurement_reflns_used 7676
_cell_measurement_temperature 173(2)
_cell_measurement_theta_max 28.2812
_cell_measurement_theta_min 1.2363
_cell_volume 3474.0(4)
_computing_cell_refinement '<i>CrystalClear</i> (Rigaku, 2003)'
_computing_data_collection '<i>CrystalClear</i> (Rigaku, 2003)'
_computing_data_reduction '<i>CrystalClear</i> (Rigaku, 2003)'
_computing_molecular_graphics '<i>ORTEP-3</i> (Farrugia, 2012)'
_computing_publication_material
;
<i>SHELXL97</i> (Sheldrick, 2008) and
<i>Yadokari-XG 2009</i> (Kabuto <i>et al.</i>, 2009)
;
_computing_structure_refinement '<i>SHELXL97</i> (Sheldrick, 2008)'
_computing_structure_solution '<i>SIR2004</i> (Burla <i>et al.</i>, 2005)'
_diffrn_ambient_temperature 173(2)
_diffrn_detector_area_resol_mean 10.00
_diffrn_measured_fraction_theta_full 0.950
_diffrn_measured_fraction_theta_max 0.950
_diffrn_measurement_device_type 'Rigaku R-AXISIV imaging plate'
_diffrn_measurement_method \w
_diffrn_radiation_monochromator graphite
_diffrn_radiation_source 'rotating anode'
_diffrn_radiation_type 'Mo K\a'
_diffrn_radiation_wavelength 0.71073
_diffrn_reflns_av_R_equivalents 0.0251
_diffrn_reflns_av_sigmaI/netI 0.0284
_diffrn_reflns_limit_h_max 14
_diffrn_reflns_limit_h_min -14
_diffrn_reflns_limit_k_max 20
_diffrn_reflns_limit_k_min -18
_diffrn_reflns_limit_l_max 20
_diffrn_reflns_limit_l_min -20
_diffrn_reflns_number 8534
_diffrn_reflns_theta_full 25.00
_diffrn_reflns_theta_max 25.00
_diffrn_reflns_theta_min 2.11
_exptl_absorpt_coefficient_mu 0.192
_exptl_absorpt_correction_T_max 0.9626
_exptl_absorpt_correction_T_min 0.9101
_exptl_absorpt_correction_type multi-scan
_exptl_absorpt_process_details '(<i>REQAB</i>; Jacobson, 1998)'
_exptl_crystal_colour colourless
_exptl_crystal_density_diffrn 1.111
_exptl_crystal_density_method 'not measured'
_exptl_crystal_description prism
_exptl_crystal_F_000 1280
_exptl_crystal_size_max 0.50
_exptl_crystal_size_mid 0.40
_exptl_crystal_size_min 0.20
_refine_diff_density_max 0.241
_refine_diff_density_min -0.20
_refine_ls_extinction_method none
_refine_ls_goodness_of_fit_ref 1.236
_refine_ls_hydrogen_treatment constr
_refine_ls_matrix_type full
_refine_ls_number_parameters 181
_refine_ls_number_reflns 2917
_refine_ls_number_restraints 0
_refine_ls_restrained_S_all 1.236
_refine_ls_R_factor_all 0.0488
_refine_ls_R_factor_gt 0.0483
_refine_ls_shift/su_max 0.001
_refine_ls_shift/su_mean 0.000
_refine_ls_structure_factor_coef Fsqd
_refine_ls_weighting_details 'w = 1/[\s^2^(Fo^2^)+(0.0127P)^2^+7.2943P] where P = (Fo^2^+2Fc^2^)/3'
_refine_ls_weighting_scheme calc
_refine_ls_wR_factor_gt 0.0952
_refine_ls_wR_factor_ref 0.0954
_reflns_number_gt 2899
_reflns_number_total 2917
_reflns_threshold_expression I>2sigma(I)
_cod_data_source_file is5224.cif
_cod_data_source_block I
_cod_original_sg_symbol_H-M 'C 2/c'
_cod_database_code 2237172
_cod_database_fobs_code 2237172

loop_
_symmetry_equiv_pos_as_xyz
'x, y, z'
'-x, y, -z+1/2'
'x+1/2, y+1/2, z'
'-x+1/2, y+1/2, -z+1/2'
'-x, -y, -z'
'x, -y, z-1/2'
'-x+1/2, -y+1/2, -z'
'x+1/2, -y+1/2, z-1/2'

loop_
_atom_site_type_symbol
_atom_site_label
_atom_site_fract_x
_atom_site_fract_y
_atom_site_fract_z
_atom_site_U_iso_or_equiv
_atom_site_adp_type
_atom_site_calc_flag
_atom_site_refinement_flags
_atom_site_occupancy
_atom_site_symmetry_multiplicity
Si Si1 0.0000 0.32355(5) 0.7500 0.01350(19) Uani d S 1 2
Si Si2 0.09403(5) 0.22594(3) 0.68813(3) 0.01324(15) Uani d . 1 1
Si Si3 0.0000 0.12695(5) 0.7500 0.01475(19) Uani d S 1 2
C C1 -0.07934(19) 0.39557(13) 0.67052(13) 0.0179(5) Uani d . 1 1
C C2 -0.0078(2) 0.45046(14) 0.64962(15) 0.0269(6) Uani d . 1 1
H H1 0.0725 0.4498 0.6763 0.032 Uiso calc R 1 1
C C3 -0.0487(2) 0.50564(15) 0.59179(17) 0.0330(6) Uani d . 1 1
H H2 0.0031 0.5416 0.5791 0.040 Uiso calc R 1 1
C C4 -0.1657(2) 0.50818(15) 0.55245(15) 0.0307(6) Uani d . 1 1
H H3 -0.1947 0.5455 0.5122 0.037 Uiso calc R 1 1
C C5 -0.2392(2) 0.45599(15) 0.57252(16) 0.0313(6) Uani d . 1 1
H H4 -0.3196 0.4576 0.5462 0.038 Uiso calc R 1 1
C C6 -0.1968(2) 0.40088(14) 0.63102(15) 0.0262(5) Uani d . 1 1
H H5 -0.2494 0.3659 0.6444 0.031 Uiso calc R 1 1
C C7 0.03683(19) 0.22973(13) 0.56985(13) 0.0191(5) Uani d . 1 1
C C8 -0.0961(2) 0.23931(15) 0.54491(14) 0.0259(5) Uani d . 1 1
H H6 -0.1243 0.2356 0.4857 0.039 Uiso calc R 1 1
H H7 -0.1165 0.2890 0.5629 0.039 Uiso calc R 1 1
H H8 -0.1318 0.1994 0.5703 0.039 Uiso calc R 1 1
C C9 0.0639(2) 0.15671(16) 0.52878(15) 0.0331(6) Uani d . 1 1
H H9 0.0373 0.1622 0.4697 0.050 Uiso calc R 1 1
H H10 0.0240 0.1139 0.5462 0.050 Uiso calc R 1 1
H H11 0.1476 0.1476 0.5444 0.050 Uiso calc R 1 1
C C10 0.0887(2) 0.29704(15) 0.53389(15) 0.0307(6) Uani d . 1 1
H H12 0.1716 0.2884 0.5404 0.046 Uiso calc R 1 1
H H13 0.0779 0.3436 0.5623 0.046 Uiso calc R 1 1
H H14 0.0497 0.3020 0.4760 0.046 Uiso calc R 1 1
C C11 0.26218(18) 0.23095(14) 0.72206(14) 0.0204(5) Uani d . 1 1
C C12 0.3017(2) 0.21501(14) 0.81400(14) 0.0253(5) Uani d . 1 1
H H15 0.2866 0.1618 0.8242 0.038 Uiso calc R 1 1
H H16 0.2587 0.2477 0.8425 0.038 Uiso calc R 1 1
H H17 0.3848 0.2254 0.8338 0.038 Uiso calc R 1 1
C C13 0.3052(2) 0.31047(16) 0.70706(17) 0.0347(6) Uani d . 1 1
H H18 0.3880 0.3148 0.7340 0.052 Uiso calc R 1 1
H H19 0.2621 0.3486 0.7291 0.052 Uiso calc R 1 1
H H20 0.2929 0.3186 0.6486 0.052 Uiso calc R 1 1
C C14 0.3208(2) 0.17278(18) 0.67839(17) 0.0379(7) Uani d . 1 1
H H21 0.3064 0.1865 0.6209 0.057 Uiso calc R 1 1
H H22 0.2889 0.1223 0.6830 0.057 Uiso calc R 1 1
H H23 0.4044 0.1724 0.7034 0.057 Uiso calc R 1 1
C C15 0.0992(2) 0.06194(13) 0.82929(15) 0.0241(5) Uani d . 1 1
H H24 0.1364 0.0948 0.8766 0.029 Uiso calc R 1 1
C C16 0.0306(3) 0.00034(16) 0.86183(17) 0.0387(7) Uani d . 1 1
H H25 0.0068 -0.0395 0.8209 0.058 Uiso calc R 1 1
H H26 -0.0382 0.0231 0.8734 0.058 Uiso calc R 1 1
H H27 0.0798 -0.0215 0.9118 0.058 Uiso calc R 1 1
C C17 0.1985(2) 0.02186(16) 0.80303(19) 0.0387(7) Uani d . 1 1
H H28 0.2509 -0.0020 0.8504 0.058 Uiso calc R 1 1
H H29 0.2414 0.0591 0.7796 0.058 Uiso calc R 1 1
H H30 0.1662 -0.0170 0.7624 0.058 Uiso calc R 1 1

loop_
_atom_site_aniso_label
_atom_site_aniso_U_11
_atom_site_aniso_U_22
_atom_site_aniso_U_33
_atom_site_aniso_U_12
_atom_site_aniso_U_13
_atom_site_aniso_U_23
Si1 0.0139(4) 0.0121(4) 0.0151(4) 0.000 0.0047(3) 0.000
Si2 0.0127(3) 0.0149(3) 0.0133(3) -0.0005(2) 0.0055(2) -0.0008(2)
Si3 0.0165(4) 0.0118(4) 0.0169(4) 0.000 0.0061(4) 0.000
C1 0.0219(11) 0.0167(12) 0.0162(11) 0.0022(9) 0.0072(10) -0.0007(9)
C2 0.0260(12) 0.0273(14) 0.0279(14) 0.0013(10) 0.0081(11) 0.0074(10)
C3 0.0415(15) 0.0258(14) 0.0367(15) -0.0008(11) 0.0189(13) 0.0106(11)
C4 0.0465(16) 0.0230(14) 0.0230(13) 0.0109(11) 0.0101(12) 0.0100(10)
C5 0.0273(13) 0.0336(15) 0.0298(14) 0.0095(11) 0.0012(12) 0.0062(11)
C6 0.0227(12) 0.0271(14) 0.0276(13) 0.0002(10) 0.0044(11) 0.0060(10)
C7 0.0236(12) 0.0209(12) 0.0143(11) 0.0012(9) 0.0078(10) -0.0023(9)
C8 0.0242(12) 0.0346(15) 0.0179(12) 0.0005(10) 0.0033(10) 0.0002(10)
C9 0.0410(15) 0.0343(16) 0.0232(13) 0.0076(12) 0.0070(12) -0.0095(11)
C10 0.0375(14) 0.0359(16) 0.0219(13) -0.0041(11) 0.0135(12) 0.0068(11)
C11 0.0144(10) 0.0271(13) 0.0210(12) -0.0006(9) 0.0068(10) -0.0040(9)
C12 0.0192(11) 0.0299(14) 0.0240(13) 0.0013(10) 0.0005(10) -0.0042(10)
C13 0.0288(13) 0.0431(17) 0.0327(15) -0.0176(12) 0.0086(12) 0.0011(12)
C14 0.0210(13) 0.058(2) 0.0355(16) 0.0079(12) 0.0092(12) -0.0157(14)
C15 0.0289(12) 0.0170(12) 0.0243(13) 0.0059(10) 0.0029(11) 0.0024(9)
C16 0.0570(18) 0.0254(15) 0.0335(15) -0.0005(13) 0.0113(14) 0.0090(12)
C17 0.0319(14) 0.0246(15) 0.058(2) 0.0119(11) 0.0084(14) 0.0004(13)

loop_
_atom_type_symbol
_atom_type_description
_atom_type_scat_dispersion_real
_atom_type_scat_dispersion_imag
_atom_type_scat_source
C C 0.0033 0.0016 'International Tables Vol C Tables 4.2.6.8 and 6.1.1.4'
H H 0.0000 0.0000 'International Tables Vol C Tables 4.2.6.8 and 6.1.1.4'
Si Si 0.0817 0.0704 'International Tables Vol C Tables 4.2.6.8 and 6.1.1.4'

loop_
_geom_angle_atom_site_label_1
_geom_angle_atom_site_label_2
_geom_angle_atom_site_label_3
_geom_angle_site_symmetry_1
_geom_angle
C1 Si1 C1 2_556 97.07(14)
C1 Si1 Si2 2_556 125.03(7)
C1 Si1 Si2 . 111.19(6)
Si2 Si1 Si2 2_556 90.13(4)
C11 Si2 C7 . 111.39(10)
C11 Si2 Si1 . 113.26(7)
C7 Si2 Si1 . 110.10(7)
C11 Si2 Si3 . 117.16(8)
C7 Si2 Si3 . 112.93(7)
Si1 Si2 Si3 . 90.27(3)
C15 Si3 C15 2_556 106.97(15)
C15 Si3 Si2 2_556 112.89(7)
C15 Si3 Si2 . 117.23(7)
Si2 Si3 Si2 2_556 89.33(4)
C6 C1 C2 . 115.8(2)
C6 C1 Si1 . 129.59(18)
C2 C1 Si1 . 114.57(17)
C3 C2 C1 . 122.9(2)
C3 C2 H1 . 118.6
C1 C2 H1 . 118.6
C2 C3 C4 . 119.7(2)
C2 C3 H2 . 120.2
C4 C3 H2 . 120.2
C5 C4 C3 . 119.1(2)
C5 C4 H3 . 120.4
C3 C4 H3 . 120.4
C4 C5 C6 . 120.6(2)
C4 C5 H4 . 119.7
C6 C5 H4 . 119.7
C5 C6 C1 . 121.9(2)
C5 C6 H5 . 119.1
C1 C6 H5 . 119.1
C10 C7 C9 . 108.18(19)
C10 C7 C8 . 107.3(2)
C9 C7 C8 . 106.7(2)
C10 C7 Si2 . 111.55(16)
C9 C7 Si2 . 112.41(16)
C8 C7 Si2 . 110.42(14)
C7 C8 H6 . 109.5
C7 C8 H7 . 109.5
H6 C8 H7 . 109.5
C7 C8 H8 . 109.5
H6 C8 H8 . 109.5
H7 C8 H8 . 109.5
C7 C9 H9 . 109.5
C7 C9 H10 . 109.5
H9 C9 H10 . 109.5
C7 C9 H11 . 109.5
H9 C9 H11 . 109.5
H10 C9 H11 . 109.5
C7 C10 H12 . 109.5
C7 C10 H13 . 109.5
H12 C10 H13 . 109.5
C7 C10 H14 . 109.5
H12 C10 H14 . 109.5
H13 C10 H14 . 109.5
C14 C11 C13 . 108.4(2)
C14 C11 C12 . 108.2(2)
C13 C11 C12 . 107.92(19)
C14 C11 Si2 . 112.95(16)
C13 C11 Si2 . 110.84(17)
C12 C11 Si2 . 108.42(14)
C11 C12 H15 . 109.5
C11 C12 H16 . 109.5
H15 C12 H16 . 109.5
C11 C12 H17 . 109.5
H15 C12 H17 . 109.5
H16 C12 H17 . 109.5
C11 C13 H18 . 109.5
C11 C13 H19 . 109.5
H18 C13 H19 . 109.5
C11 C13 H20 . 109.5
H18 C13 H20 . 109.5
H19 C13 H20 . 109.5
C11 C14 H21 . 109.5
C11 C14 H22 . 109.5
H21 C14 H22 . 109.5
C11 C14 H23 . 109.5
H21 C14 H23 . 109.5
H22 C14 H23 . 109.5
C17 C15 C16 . 107.4(2)
C17 C15 Si3 . 116.68(18)
C16 C15 Si3 . 112.50(17)
C17 C15 H24 . 106.6
C16 C15 H24 . 106.6
Si3 C15 H24 . 106.6
C15 C16 H25 . 109.5
C15 C16 H26 . 109.5
H25 C16 H26 . 109.5
C15 C16 H27 . 109.5
H25 C16 H27 . 109.5
H26 C16 H27 . 109.5
C15 C17 H28 . 109.5
C15 C17 H29 . 109.5
H28 C17 H29 . 109.5
C15 C17 H30 . 109.5
H28 C17 H30 . 109.5
H29 C17 H30 . 109.5

loop_
_geom_bond_atom_site_label_1
_geom_bond_atom_site_label_2
_geom_bond_distance
Si1 C1 1.921(2)
Si1 Si2 2.4404(8)
Si2 C11 1.944(2)
Si2 C7 1.956(2)
Si2 Si3 2.4576(8)
Si3 C15 1.929(2)
C1 C6 1.394(3)
C1 C2 1.398(3)
C2 C3 1.382(3)
C2 H1 0.9500
C3 C4 1.386(4)
C3 H2 0.9500
C4 C5 1.376(4)
C4 H3 0.9500
C5 C6 1.392(3)
C5 H4 0.9500
C6 H5 0.9500
C7 C10 1.539(3)
C7 C9 1.541(3)
C7 C8 1.544(3)
C8 H6 0.9800
C8 H7 0.9800
C8 H8 0.9800
C9 H9 0.9800
C9 H10 0.9800
C9 H11 0.9800
C10 H12 0.9800
C10 H13 0.9800
C10 H14 0.9800
C11 C14 1.539(3)
C11 C13 1.539(3)
C11 C12 1.541(3)
C12 H15 0.9800
C12 H16 0.9800
C12 H17 0.9800
C13 H18 0.9800
C13 H19 0.9800
C13 H20 0.9800
C14 H21 0.9800
C14 H22 0.9800
C14 H23 0.9800
C15 C17 1.543(3)
C15 C16 1.548(3)
C15 H24 1.0000
C16 H25 0.9800
C16 H26 0.9800
C16 H27 0.9800
C17 H28 0.9800
C17 H29 0.9800
C17 H30 0.9800

loop_
_geom_torsion_atom_site_label_1
_geom_torsion_atom_site_label_2
_geom_torsion_atom_site_label_3
_geom_torsion_atom_site_label_4
_geom_torsion_site_symmetry_1
_geom_torsion_site_symmetry_4
_geom_torsion
C1 Si1 Si2 C11 2_556 . -3.63(12)
C1 Si1 Si2 C11 . . 112.02(11)
Si2 Si1 Si2 C11 2_556 . -119.92(8)
C1 Si1 Si2 C7 2_556 . -129.08(11)
C1 Si1 Si2 C7 . . -13.43(11)
Si2 Si1 Si2 C7 2_556 . 114.63(8)
C1 Si1 Si2 Si3 2_556 . 116.29(8)
C1 Si1 Si2 Si3 . . -128.06(7)
Si2 Si1 Si2 Si3 2_556 . 0.0
C11 Si2 Si3 C15 . 2_556 -124.05(11)
C7 Si2 Si3 C15 . 2_556 7.41(11)
Si1 Si2 Si3 C15 . 2_556 119.45(8)
C11 Si2 Si3 C15 . . 0.95(12)
C7 Si2 Si3 C15 . . 132.41(11)
Si1 Si2 Si3 C15 . . -115.55(9)
C11 Si2 Si3 Si2 . 2_556 116.50(8)
C7 Si2 Si3 Si2 . 2_556 -112.04(8)
Si1 Si2 Si3 Si2 . 2_556 0.0
C1 Si1 C1 C6 2_556 . -127.9(2)
Si2 Si1 C1 C6 2_556 . -5.8(3)
Si2 Si1 C1 C6 . . 100.2(2)
C1 Si1 C1 C2 2_556 . 52.17(16)
Si2 Si1 C1 C2 2_556 . 174.29(14)
Si2 Si1 C1 C2 . . -79.77(18)
C6 C1 C2 C3 . . -1.9(4)
Si1 C1 C2 C3 . . 178.1(2)
C1 C2 C3 C4 . . 0.5(4)
C2 C3 C4 C5 . . 0.7(4)
C3 C4 C5 C6 . . -0.6(4)
C4 C5 C6 C1 . . -0.9(4)
C2 C1 C6 C5 . . 2.0(4)
Si1 C1 C6 C5 . . -177.9(2)
C11 Si2 C7 C10 . . -51.24(19)
Si1 Si2 C7 C10 . . 75.27(16)
Si3 Si2 C7 C10 . . 174.50(14)
C11 Si2 C7 C9 . . 70.49(19)
Si1 Si2 C7 C9 . . -163.01(15)
Si3 Si2 C7 C9 . . -63.78(18)
C11 Si2 C7 C8 . . -170.44(16)
Si1 Si2 C7 C8 . . -43.93(18)
Si3 Si2 C7 C8 . . 55.30(18)
C7 Si2 C11 C14 . . -51.3(2)
Si1 Si2 C11 C14 . . -176.05(16)
Si3 Si2 C11 C14 . . 80.87(19)
C7 Si2 C11 C13 . . 70.59(18)
Si1 Si2 C11 C13 . . -54.17(17)
Si3 Si2 C11 C13 . . -157.25(14)
C7 Si2 C11 C12 . . -171.14(15)
Si1 Si2 C11 C12 . . 64.11(17)
Si3 Si2 C11 C12 . . -38.97(18)
C15 Si3 C15 C17 2_556 . 74.54(19)
Si2 Si3 C15 C17 2_556 . -155.06(17)
Si2 Si3 C15 C17 . . -53.4(2)
C15 Si3 C15 C16 2_556 . -50.24(16)
Si2 Si3 C15 C16 2_556 . 80.16(18)
Si2 Si3 C15 C16 . . -178.14(15)
